data_7127710
loop_
_publ_author_name
'Sumida, Akifumi'
'Kobayashi, Ryosuke'
'Yumura, Takashi'
'Imoto, Hiroaki'
'Naka, Kensuke'

_publ_section_title
;
 Dibenzoarsacrowns: an experimental and computational study on the
 coordination behaviors.
;
_journal_issue 16
_journal_name_full 'Chemical communications (Cambridge, England)'
_journal_page_first 2013
_journal_page_last 2016
_journal_paper_doi 10.1039/d0cc07191a
_journal_volume 57
_journal_year 2021
_chemical_formula_moiety 'C25 H27 As Au Cl3 O4'
_chemical_formula_sum 'C25 H27 As Au Cl3 O4'
_chemical_formula_weight 769.73
_space_group_crystal_system monoclinic
_space_group_IT_number 14
_space_group_name_Hall '-P 2ybc'
_space_group_name_H-M_alt 'P 1 21/c 1'
_atom_sites_solution_hydrogens geom
_atom_sites_solution_primary direct
_atom_sites_solution_secondary difmap
_audit_update_record
;
2020-10-01 deposited with the CCDC.	2020-12-26 downloaded from the CCDC.
;
_cell_angle_alpha 90.0000
_cell_angle_beta 98.208(7)
_cell_angle_gamma 90.0000
_cell_formula_units_Z 4
_cell_length_a 16.789(10)
_cell_length_b 8.990(5)
_cell_length_c 18.133(10)
_cell_measurement_reflns_used 4417
_cell_measurement_temperature 293
_cell_measurement_theta_max 27.49
_cell_measurement_theta_min 8.10
_cell_volume 2709(3)
_computing_cell_refinement DTREK
_computing_data_collection DTREK
_computing_data_reduction DTREK
_computing_molecular_graphics 'CrystalStructure 4.1'
_computing_publication_material 'CrystalStructure 4.1 (Rigaku, 2014)'
_computing_structure_refinement 'SHELXL2013 (Sheldrick, 2008)'
_computing_structure_solution 'SIR2011 (Burla, et al., 2012)'
_diffrn_ambient_temperature 293
_diffrn_detector_area_resol_mean 13.653
_diffrn_measured_fraction_theta_full 0.961
_diffrn_measured_fraction_theta_max 0.967
_diffrn_measurement_device_type 'Rigaku XtaLAB mini'
_diffrn_measurement_method \w
_diffrn_radiation_type 'Mo K\a'
_diffrn_radiation_wavelength 0.71075
_diffrn_reflns_av_R_equivalents 0.1520
_diffrn_reflns_Laue_measured_fraction_full 0.961
_diffrn_reflns_Laue_measured_fraction_max 0.967
_diffrn_reflns_limit_h_max 21
_diffrn_reflns_limit_h_min -21
_diffrn_reflns_limit_k_max 11
_diffrn_reflns_limit_k_min -11
_diffrn_reflns_limit_l_max 23
_diffrn_reflns_limit_l_min -23
_diffrn_reflns_number 26877
_diffrn_reflns_point_group_measured_fraction_full 0.961
_diffrn_reflns_point_group_measured_fraction_max 0.967
_diffrn_reflns_theta_full 25.242
_diffrn_reflns_theta_max 27.536
_diffrn_reflns_theta_min 8.084
_diffrn_standards_number 0
_exptl_absorpt_coefficient_mu 6.987
_exptl_absorpt_correction_T_max 1.000
_exptl_absorpt_correction_T_min 1.000
_exptl_absorpt_correction_type numerical
_exptl_absorpt_process_details 'NUMABS (Rigaku, 1999)'
_exptl_crystal_colour colorless
_exptl_crystal_density_diffrn 1.887
_exptl_crystal_density_method 'not measured'
_exptl_crystal_description prism
_exptl_crystal_F_000 1488.00
_exptl_crystal_size_max 0.150
_exptl_crystal_size_mid 0.120
_exptl_crystal_size_min 0.060
_refine_diff_density_max 2.36
_refine_diff_density_min -2.49
_refine_ls_extinction_method none
_refine_ls_goodness_of_fit_ref 1.098
_refine_ls_hydrogen_treatment constr
_refine_ls_number_parameters 307
_refine_ls_number_reflns 6040
_refine_ls_number_restraints 0
_refine_ls_R_factor_all 0.1179
_refine_ls_R_factor_gt 0.0750
_refine_ls_shift/su_max 0.001
_refine_ls_structure_factor_coef Fsqd
_refine_ls_weighting_details 'w = 1/[\s^2^(Fo^2^)+(0.0796P)^2^+5.3586P] where P=(Fo^2^+2Fc^2^)/3'
_refine_ls_weighting_scheme calc
_refine_ls_wR_factor_gt 0.1804
_refine_ls_wR_factor_ref 0.2032
_reflns_number_gt 3856
_reflns_number_total 6040
_reflns_threshold_expression F^2^>2.0\s(F^2^)
_cod_data_source_file d0cc07191a2.cif
_cod_data_source_block '[AuCl(2)]'
_cod_depositor_comments 'Adding full bibliography for 7127700--7127710.cif.'
_cod_database_code 7127710
_shelxl_res_file
;

    shelxl.res created by SHELXL-2014/7

TITL 15-arsacrown-5AuCl
CELL  0.71075 16.78940 8.99000 18.13290 90.00000 98.20790 90.00000
ZERR  4 0.00967 0.00509 0.01013 0.00000 0.00650 0.00000
LATT 1
SYMM    -X, .50+Y, .50-Z
SFAC C H AS AU O CL
UNIT 100 108 4 4 16 12
L.S. 5
FMAP 2
PLAN -25
WPDB -2
HTAB
BOND $H
CONF
LIST 4
TEMP 25
ACTA
SIZE 0.060 0.150 0.120
WGHT    0.079600    5.358600
FVAR       0.30816
AU1   4    0.236683    0.204993    0.717724    11.00000    0.04603    0.04077 =
         0.04603    0.00266   -0.00034    0.00200
AS1   3    0.152056    0.341654    0.629440    11.00000    0.04283    0.03934 =
         0.04086    0.00238    0.00192    0.00137
CL1   6    0.316158    0.070434    0.805296    11.00000    0.06414    0.06585 =
         0.06804    0.01602   -0.01430    0.00729
CL31  6    0.374226    0.644193    0.455869    11.00000    0.20854    0.20874 =
         0.06997    0.00126    0.00521   -0.03334
CL32  6    0.455321    0.839066    0.566434    11.00000    0.22919    0.13423 =
         0.19035   -0.06905    0.07150   -0.06696
O9    5    0.226314    0.570394    0.737151    11.00000    0.05970    0.03920 =
         0.05089   -0.00524    0.00349   -0.00803
O19   5    0.398390    0.576993    0.733972    11.00000    0.05974    0.11047 =
         0.08645   -0.01195    0.01491    0.01070
O29   5    0.273644    0.277776    0.538172    11.00000    0.04552    0.07906 =
         0.06760   -0.02484    0.01210    0.00076
O30   5    0.419800    0.368596    0.619229    11.00000    0.07176    0.05941 =
         0.09555   -0.01375   -0.00253    0.00887
C2    1    0.211614    0.840159    0.582246    11.00000    0.10447    0.03972 =
         0.08029    0.01264    0.02067   -0.00301
AFIX  43
H2    2    0.223710    0.938412    0.572239    11.00000   -1.20000
AFIX   0
C3    1    0.401914    0.679485    0.547006    11.00000    0.19431    0.08445 =
         0.07641   -0.01169   -0.02349   -0.00522
AFIX  23
H3A   2    0.434002    0.596681    0.568898    11.00000   -1.20000
H3B   2    0.353851    0.684355    0.570914    11.00000   -1.20000
AFIX   0
C4    1    0.135149    0.251497    0.531564    11.00000    0.04991    0.04436 =
         0.04923   -0.00014    0.00213   -0.00537
C5    1    0.043716    0.352890    0.655338    11.00000    0.04399    0.04473 =
         0.04596   -0.00463    0.00946   -0.00032
C6    1    0.203917    0.230748    0.496250    11.00000    0.05366    0.03626 =
         0.04799   -0.00170    0.00566    0.00001
C7    1    0.060914    0.203460    0.495830    11.00000    0.05675    0.05488 =
         0.04534    0.00810   -0.00290   -0.01090
AFIX  43
H7    2    0.015236    0.215717    0.518795    11.00000   -1.20000
AFIX   0
C8    1    0.214920    0.634811    0.667342    11.00000    0.05398    0.04449 =
         0.05329    0.00289    0.02038   -0.00180
C10   1   -0.107146    0.366834    0.695124    11.00000    0.05206    0.05522 =
         0.06681   -0.00380    0.01929   -0.00136
AFIX  43
H10   2   -0.158202    0.371531    0.709252    11.00000   -1.20000
AFIX   0
C11   1    0.288618    0.622945    0.796093    11.00000    0.07103    0.05441 =
         0.05048   -0.00767    0.00580    0.00419
AFIX  23
H11A  2    0.299924    0.726895    0.787678    11.00000   -1.20000
H11B  2    0.269191    0.615061    0.843818    11.00000   -1.20000
AFIX   0
C12   1    0.175241    0.752173    0.527088    11.00000    0.09658    0.05340 =
         0.09198    0.01951    0.01565    0.00129
AFIX  43
H12   2    0.161258    0.791392    0.479543    11.00000   -1.20000
AFIX   0
C13   1    0.179665    0.546821    0.609658    11.00000    0.04238    0.02526 =
         0.06672    0.00577    0.01094   -0.00356
C14   1    0.231340    0.782780    0.655350    11.00000    0.08774    0.03174 =
         0.07865   -0.01070    0.02824   -0.01374
AFIX  43
H14   2    0.254701    0.843051    0.694204    11.00000   -1.20000
AFIX   0
C15   1    0.195831    0.166651    0.427404    11.00000    0.07623    0.06243 =
         0.04536   -0.00603    0.01327    0.00590
AFIX  43
H15   2    0.240899    0.156132    0.403405    11.00000   -1.20000
AFIX   0
C16   1   -0.081064    0.478609    0.653007    11.00000    0.04966    0.06545 =
         0.06975   -0.00233    0.00983    0.01560
AFIX  43
H16   2   -0.114941    0.558151    0.637973    11.00000   -1.20000
AFIX   0
C17   1   -0.004990    0.473981    0.632773    11.00000    0.05576    0.05082 =
         0.04929    0.00205    0.00113    0.00874
AFIX  43
H17   2    0.013215    0.550092    0.604713    11.00000   -1.20000
AFIX   0
C18   1    0.158568    0.605618    0.540107    11.00000    0.06497    0.05144 =
         0.04538    0.00871    0.00431   -0.00619
AFIX  43
H18   2    0.133008    0.546635    0.501705    11.00000   -1.20000
AFIX   0
C20   1    0.123806    0.118228    0.393437    11.00000    0.10865    0.04452 =
         0.05970   -0.01002    0.00479   -0.00653
AFIX  43
H20   2    0.120488    0.071287    0.347396    11.00000   -1.20000
AFIX   0
C21   1   -0.059005    0.250801    0.715916    11.00000    0.07082    0.07173 =
         0.09928    0.01462    0.03096   -0.00427
AFIX  43
H21   2   -0.077717    0.173390    0.742827    11.00000   -1.20000
AFIX   0
C22   1    0.407237    0.225565    0.589817    11.00000    0.05119    0.06610 =
         0.07423   -0.00578    0.00459    0.01334
AFIX  23
H22A  2    0.385225    0.162462    0.625325    11.00000   -1.20000
H22B  2    0.458128    0.183350    0.580781    11.00000   -1.20000
AFIX   0
C23   1    0.018019    0.244976    0.697823    11.00000    0.05190    0.05652 =
         0.07360    0.01502    0.00916   -0.00126
AFIX  43
H23   2    0.052064    0.166877    0.714883    11.00000   -1.20000
AFIX   0
C24   1    0.350468    0.230921    0.518670    11.00000    0.08165    0.06382 =
         0.08468   -0.01869    0.03817    0.00360
AFIX  23
H24A  2    0.369245    0.301110    0.484348    11.00000   -1.20000
H24B  2    0.345821    0.133618    0.495334    11.00000   -1.20000
AFIX   0
C25   1    0.054450    0.137262    0.426049    11.00000    0.07032    0.06965 =
         0.06917   -0.00861   -0.01242   -0.01399
AFIX  43
H25   2    0.004728    0.106293    0.401632    11.00000   -1.20000
AFIX   0
C26   1    0.471199    0.505063    0.727316    11.00000    0.08539    0.12418 =
         0.08606   -0.01215   -0.01063    0.01400
AFIX  23
H26A  2    0.500518    0.564288    0.695449    11.00000   -1.20000
H26B  2    0.503425    0.500413    0.776119    11.00000   -1.20000
AFIX   0
C27   1    0.462321    0.363824    0.698791    11.00000    0.06789    0.10772 =
         0.13649    0.01832   -0.03242    0.02841
AFIX  23
H27A  2    0.431298    0.304255    0.729057    11.00000   -1.20000
H27B  2    0.514775    0.317918    0.699993    11.00000   -1.20000
AFIX   0
C28   1    0.362089    0.537061    0.798088    11.00000    0.06475    0.06705 =
         0.05976   -0.00134    0.00672   -0.01212
AFIX  23
H28A  2    0.398521    0.558899    0.843274    11.00000   -1.20000
H28B  2    0.349987    0.431519    0.797245    11.00000   -1.20000
AFIX   0
HKLF 4
 
REM  15-arsacrown-5AuCl
REM R1 =  0.0750 for    3856 Fo > 4sig(Fo)  and  0.1179 for all    6040 data
REM    307 parameters refined using      0 restraints
 
END  
     
WGHT      0.0796      5.3588 

REM Instructions for potential hydrogen bonds
HTAB C3 O30
EQIV $1 x, y+1, z
HTAB C14 Cl1_$1

REM Highest difference peak  2.362,  deepest hole -2.490,  1-sigma level  0.225
Q1    1   0.1791  0.2056  0.7075  11.00000  0.05    2.36
Q2    1   0.2932  0.2025  0.7297  11.00000  0.05    2.29
Q3    1   0.1521  0.2393  0.6288  11.00000  0.05    2.08
Q4    1   0.2464  0.1034  0.7186  11.00000  0.05    2.00
Q5    1   0.2368  0.3594  0.7195  11.00000  0.05    1.88
Q6    1   0.2839  0.2544  0.8465  11.00000  0.05    1.62
Q7    1   0.3223  0.3507  0.8064  11.00000  0.05    1.46
Q8    1   0.1539  0.0712  0.6283  11.00000  0.05    1.45
Q9    1   0.3764  0.2090  0.4355  11.00000  0.05    1.36
Q10   1   0.2928  0.1586  0.8497  11.00000  0.05    1.20
Q11   1   0.1707  0.4638  0.6247  11.00000  0.05    1.09
Q12   1   0.0913  0.3412  0.6192  11.00000  0.05    1.08
Q13   1   0.3618  0.7632  0.4595  11.00000  0.05    1.06
Q14   1   0.3268  0.1373  0.8599  11.00000  0.05    0.99
Q15   1   0.3679  0.0967  0.4344  11.00000  0.05    0.98
Q16   1   0.2380  0.1437  0.8340  11.00000  0.05    0.95
Q17   1   0.2207  0.2411  0.6302  11.00000  0.05    0.83
Q18   1   0.4145  0.0950  0.4408  11.00000  0.05    0.78
Q19   1   0.1145  0.4659  0.6234  11.00000  0.05    0.77
Q20   1   0.2523  0.1894  0.6195  11.00000  0.05    0.77
Q21   1   0.2220  0.2412  0.8131  11.00000  0.05    0.74
Q22   1   0.2204  0.1927  0.6129  11.00000  0.05    0.74
Q23   1   0.3201  0.2079  0.4304  11.00000  0.05    0.74
Q24   1   0.1707  0.3579  0.7545  11.00000  0.05    0.70
Q25   1   0.2698  0.7432  0.7798  11.00000  0.05    0.68
;

loop_
_symmetry_equiv_pos_site_id
_space_group_symop_operation_xyz
1 +X,+Y,+Z
2 -X,1/2+Y,1/2-Z
3 -X,-Y,-Z
4 +X,1/2-Y,1/2+Z

loop_
_atom_site_label
_atom_site_type_symbol
_atom_site_fract_x
_atom_site_fract_y
_atom_site_fract_z
_atom_site_U_iso_or_equiv
_atom_site_adp_type
_atom_site_occupancy
_atom_site_site_symmetry_multiplicity
_atom_site_calc_flag
_atom_site_refinement_flags
_atom_site_disorder_assembly
_atom_site_disorder_group
Au1 Au 0.23668(3) 0.20499(5) 0.71772(3) 0.0449(2) Uani 1 4 d . . .
As1 As 0.15206(7) 0.34165(13) 0.62944(7) 0.0414(3) Uani 1 4 d . . .
Cl1 Cl 0.3162(2) 0.0704(4) 0.8053(2) 0.0683(9) Uani 1 4 d . . .
Cl31 Cl 0.3742(6) 0.6442(12) 0.4559(4) 0.164(3) Uani 1 4 d . . .
Cl32 Cl 0.4553(7) 0.8391(10) 0.5664(6) 0.181(4) Uani 1 4 d . . .
O9 O 0.2263(5) 0.5704(9) 0.7371(5) 0.050(2) Uani 1 4 d . . .
O19 O 0.3984(7) 0.5770(14) 0.7340(7) 0.085(3) Uani 1 4 d . . .
O29 O 0.2736(6) 0.2778(11) 0.5382(6) 0.064(3) Uani 1 4 d . . .
O30 O 0.4198(7) 0.3686(11) 0.6192(7) 0.077(3) Uani 1 4 d . . .
C2 C 0.2116(11) 0.8402(16) 0.5823(10) 0.074(4) Uani 1 4 d . . .
C3 C 0.402(2) 0.679(2) 0.5470(13) 0.123(9) Uani 1 4 d . . .
C4 C 0.1351(8) 0.2515(14) 0.5316(7) 0.048(3) Uani 1 4 d . . .
C5 C 0.0437(7) 0.3529(13) 0.6553(7) 0.045(3) Uani 1 4 d . . .
C6 C 0.2039(8) 0.2308(12) 0.4963(7) 0.046(3) Uani 1 4 d . . .
C7 C 0.0609(9) 0.2035(14) 0.4958(8) 0.053(3) Uani 1 4 d . . .
C8 C 0.2149(8) 0.6348(13) 0.6673(8) 0.049(3) Uani 1 4 d . . .
C10 C -0.1072(8) 0.3668(15) 0.6951(8) 0.057(3) Uani 1 4 d . . .
C11 C 0.2886(9) 0.6229(15) 0.7961(8) 0.059(3) Uani 1 4 d . . .
C12 C 0.1752(12) 0.7522(19) 0.5271(12) 0.080(5) Uani 1 4 d . . .
C13 C 0.1797(7) 0.5468(11) 0.6097(7) 0.044(3) Uani 1 4 d . . .
C14 C 0.2313(10) 0.7828(13) 0.6553(10) 0.064(4) Uani 1 4 d . . .
C15 C 0.1958(10) 0.1666(16) 0.4274(8) 0.061(4) Uani 1 4 d . . .
C16 C -0.0811(8) 0.4786(16) 0.6530(9) 0.061(4) Uani 1 4 d . . .
C17 C -0.0050(8) 0.4740(14) 0.6328(7) 0.053(3) Uani 1 4 d . . .
C18 C 0.1586(8) 0.6056(14) 0.5401(8) 0.054(3) Uani 1 4 d . . .
C20 C 0.1238(12) 0.1182(15) 0.3934(9) 0.072(4) Uani 1 4 d . . .
C21 C -0.0590(11) 0.251(2) 0.7159(11) 0.079(5) Uani 1 4 d . . .
C22 C 0.4072(9) 0.2256(16) 0.5898(10) 0.064(4) Uani 1 4 d . . .
C23 C 0.0180(9) 0.2450(16) 0.6978(9) 0.061(3) Uani 1 4 d . . .
C24 C 0.3505(11) 0.2309(19) 0.5187(11) 0.074(5) Uani 1 4 d . . .
C25 C 0.0544(10) 0.1373(17) 0.4260(10) 0.072(4) Uani 1 4 d . . .
C26 C 0.4712(13) 0.505(3) 0.7273(13) 0.101(6) Uani 1 4 d . . .
C27 C 0.4623(12) 0.364(3) 0.6988(15) 0.109(7) Uani 1 4 d . . .
C28 C 0.3621(9) 0.5371(17) 0.7981(9) 0.064(4) Uani 1 4 d . . .
H2 H 0.22371 0.93841 0.57224 0.0889 Uiso 1 4 calc R . .
H3A H 0.434 0.59668 0.5689 0.1471 Uiso 1 4 calc R . .
H3B H 0.35385 0.68435 0.57091 0.1471 Uiso 1 4 calc R . .
H7 H 0.01524 0.21572 0.5188 0.0640 Uiso 1 4 calc R . .
H10 H -0.1582 0.37153 0.70925 0.0684 Uiso 1 4 calc R . .
H11A H 0.29992 0.7269 0.78768 0.0707 Uiso 1 4 calc R . .
H11B H 0.26919 0.61506 0.84382 0.0707 Uiso 1 4 calc R . .
H12 H 0.16126 0.79139 0.47954 0.0965 Uiso 1 4 calc R . .
H14 H 0.2547 0.84305 0.6942 0.0773 Uiso 1 4 calc R . .
H15 H 0.2409 0.15613 0.4034 0.0731 Uiso 1 4 calc R . .
H16 H -0.11494 0.55815 0.63797 0.0738 Uiso 1 4 calc R . .
H17 H 0.01322 0.55009 0.60471 0.0631 Uiso 1 4 calc R . .
H18 H 0.13301 0.54664 0.5017 0.0651 Uiso 1 4 calc R . .
H20 H 0.12049 0.07129 0.3474 0.0860 Uiso 1 4 calc R . .
H21 H -0.07772 0.17339 0.74283 0.0945 Uiso 1 4 calc R . .
H22A H 0.38523 0.16246 0.62532 0.0771 Uiso 1 4 calc R . .
H22B H 0.45813 0.18335 0.58078 0.0771 Uiso 1 4 calc R . .
H23 H 0.05206 0.16688 0.71488 0.0728 Uiso 1 4 calc R . .
H24A H 0.36925 0.30111 0.48435 0.0890 Uiso 1 4 calc R . .
H24B H 0.34582 0.13362 0.49533 0.0890 Uiso 1 4 calc R . .
H25 H 0.00473 0.10629 0.40163 0.0863 Uiso 1 4 calc R . .
H26A H 0.50052 0.56429 0.69545 0.1209 Uiso 1 4 calc R . .
H26B H 0.50343 0.50041 0.77612 0.1209 Uiso 1 4 calc R . .
H27A H 0.4313 0.30426 0.72906 0.1303 Uiso 1 4 calc R . .
H27B H 0.51478 0.31792 0.69999 0.1303 Uiso 1 4 calc R . .
H28A H 0.39852 0.5589 0.84327 0.0769 Uiso 1 4 calc R . .
H28B H 0.34999 0.43152 0.79725 0.0769 Uiso 1 4 calc R . .

loop_
_atom_site_aniso_label
_atom_site_aniso_U_11
_atom_site_aniso_U_22
_atom_site_aniso_U_33
_atom_site_aniso_U_12
_atom_site_aniso_U_13
_atom_site_aniso_U_23
Au1 0.0460(3) 0.0408(3) 0.0460(3) 0.00200(19) -0.00034(19) 0.00266(19)
As1 0.0428(6) 0.0393(6) 0.0409(6) 0.0014(5) 0.0019(5) 0.0024(5)
Cl1 0.064(2) 0.066(2) 0.068(2) 0.0073(17) -0.0143(17) 0.0160(17)
Cl31 0.209(8) 0.209(8) 0.070(4) -0.033(7) 0.005(5) 0.001(4)
Cl32 0.229(10) 0.134(6) 0.190(9) -0.067(6) 0.071(8) -0.069(6)
O9 0.060(5) 0.039(4) 0.051(5) -0.008(4) 0.003(4) -0.005(4)
O19 0.060(6) 0.110(9) 0.086(8) 0.011(6) 0.015(6) -0.012(7)
O29 0.046(5) 0.079(7) 0.068(7) 0.001(5) 0.012(5) -0.025(5)
O30 0.072(7) 0.059(6) 0.096(9) 0.009(5) -0.003(6) -0.014(5)
C2 0.104(13) 0.040(7) 0.080(11) -0.003(7) 0.021(10) 0.013(7)
C3 0.19(3) 0.084(13) 0.076(14) -0.005(14) -0.023(15) -0.012(10)
C4 0.050(7) 0.044(6) 0.049(7) -0.005(5) 0.002(6) -0.000(5)
C5 0.044(6) 0.045(6) 0.046(7) -0.000(5) 0.009(5) -0.005(5)
C6 0.054(7) 0.036(6) 0.048(7) 0.000(5) 0.006(6) -0.002(5)
C7 0.057(8) 0.055(7) 0.045(7) -0.011(6) -0.003(6) 0.008(5)
C8 0.054(7) 0.044(6) 0.053(7) -0.002(5) 0.020(6) 0.003(5)
C10 0.052(8) 0.055(8) 0.067(9) -0.001(6) 0.019(7) -0.004(6)
C11 0.071(9) 0.054(7) 0.050(8) 0.004(7) 0.006(7) -0.008(6)
C12 0.097(13) 0.053(8) 0.092(13) 0.001(8) 0.016(10) 0.020(9)
C13 0.042(6) 0.025(5) 0.067(8) -0.004(4) 0.011(6) 0.006(5)
C14 0.088(11) 0.032(6) 0.079(10) -0.014(6) 0.028(8) -0.011(6)
C15 0.076(10) 0.062(8) 0.045(8) 0.006(7) 0.013(7) -0.006(6)
C16 0.050(7) 0.065(8) 0.070(9) 0.016(6) 0.010(7) -0.002(7)
C17 0.056(7) 0.051(7) 0.049(7) 0.009(6) 0.001(6) 0.002(5)
C18 0.065(8) 0.051(7) 0.045(7) -0.006(6) 0.004(6) 0.009(5)
C20 0.109(14) 0.045(7) 0.060(9) -0.007(8) 0.005(9) -0.010(6)
C21 0.071(10) 0.072(9) 0.099(14) -0.004(8) 0.031(10) 0.015(9)
C22 0.051(8) 0.066(9) 0.074(10) 0.013(7) 0.005(7) -0.006(7)
C23 0.052(8) 0.057(7) 0.074(10) -0.001(6) 0.009(7) 0.015(7)
C24 0.082(11) 0.064(9) 0.085(12) 0.004(8) 0.038(10) -0.019(8)
C25 0.070(10) 0.070(9) 0.069(10) -0.014(8) -0.012(8) -0.009(8)
C26 0.085(13) 0.124(17) 0.086(13) 0.014(12) -0.011(10) -0.012(12)
C27 0.068(11) 0.108(15) 0.14(2) 0.028(11) -0.032(12) 0.018(14)
C28 0.065(9) 0.067(9) 0.060(9) -0.012(7) 0.007(7) -0.001(7)

loop_
_atom_type_symbol
_atom_type_description
_atom_type_scat_dispersion_real
_atom_type_scat_dispersion_imag
_atom_type_scat_source
C C 0.0033 0.0016
;
International Tables for Crystallography
(Vol. C, Tables 4.2.6.8 and 6.1.1.4)
;
H H 0.0000 0.0000
;
International Tables for Crystallography
(Vol. C, Table 6.1.1.4)
;
As As 0.0499 2.0058
;
International Tables for Crystallography
(Vol. C, Tables 4.2.6.8 and 6.1.1.4)
;
Au Au -2.0133 8.8022
;
International Tables for Crystallography
(Vol. C, Tables 4.2.6.8 and 6.1.1.4)
;
O O 0.0106 0.0060
;
International Tables for Crystallography
(Vol. C, Tables 4.2.6.8 and 6.1.1.4)
;
Cl Cl 0.1484 0.1585
;
International Tables for Crystallography
(Vol. C, Tables 4.2.6.8 and 6.1.1.4)
;

loop_
_geom_angle_atom_site_label_1
_geom_angle_atom_site_label_2
_geom_angle_atom_site_label_3
_geom_angle
_geom_angle_publ_flag
_geom_angle_site_symmetry_1
_geom_angle_site_symmetry_2
_geom_angle_site_symmetry_3
As1 Au1 Cl1 178.43(11) yes . . .
Au1 As1 C4 113.8(4) yes . . .
Au1 As1 C5 111.1(4) yes . . .
Au1 As1 C13 119.2(3) yes . . .
C4 As1 C5 102.9(5) yes . . .
C4 As1 C13 103.6(5) yes . . .
C5 As1 C13 104.5(5) yes . . .
C8 O9 C11 121.7(10) yes . . .
C26 O19 C28 115.5(14) yes . . .
C6 O29 C24 119.7(11) yes . . .
C22 O30 C27 111.2(13) yes . . .
C12 C2 C14 120.0(14) yes . . .
Cl31 C3 Cl32 115.2(16) yes . . .
As1 C4 C6 116.7(9) yes . . .
As1 C4 C7 124.2(11) yes . . .
C6 C4 C7 119.0(12) yes . . .
As1 C5 C17 120.1(10) yes . . .
As1 C5 C23 119.2(10) yes . . .
C17 C5 C23 120.7(13) yes . . .
O29 C6 C4 113.4(11) yes . . .
O29 C6 C15 127.2(13) yes . . .
C4 C6 C15 119.4(12) yes . . .
C4 C7 C25 120.4(14) yes . . .
O9 C8 C13 116.4(10) yes . . .
O9 C8 C14 122.9(12) yes . . .
C13 C8 C14 120.5(13) yes . . .
C16 C10 C21 119.9(15) yes . . .
O9 C11 C28 111.3(11) yes . . .
C2 C12 C18 121.1(17) yes . . .
As1 C13 C8 119.5(9) yes . . .
As1 C13 C18 119.9(9) yes . . .
C8 C13 C18 120.4(11) yes . . .
C2 C14 C8 118.2(13) yes . . .
C6 C15 C20 121.3(15) yes . . .
C10 C16 C17 120.5(13) yes . . .
C5 C17 C16 118.3(13) yes . . .
C12 C18 C13 119.8(13) yes . . .
C15 C20 C25 121.1(15) yes . . .
C10 C21 C23 120.7(17) yes . . .
O30 C22 C24 110.1(13) yes . . .
C5 C23 C21 119.7(14) yes . . .
O29 C24 C22 106.2(14) yes . . .
C7 C25 C20 118.6(15) yes . . .
O19 C26 C27 114.2(18) yes . . .
O30 C27 C26 110.1(19) yes . . .
O19 C28 C11 107.7(12) yes . . .
C12 C2 H2 119.994 no . . .
C14 C2 H2 119.998 no . . .
Cl31 C3 H3A 108.462 no . . .
Cl31 C3 H3B 108.468 no . . .
Cl32 C3 H3A 108.471 no . . .
Cl32 C3 H3B 108.481 no . . .
H3A C3 H3B 107.496 no . . .
C4 C7 H7 119.777 no . . .
C25 C7 H7 119.792 no . . .
C16 C10 H10 120.027 no . . .
C21 C10 H10 120.026 no . . .
O9 C11 H11A 109.376 no . . .
O9 C11 H11B 109.370 no . . .
C28 C11 H11A 109.382 no . . .
C28 C11 H11B 109.374 no . . .
H11A C11 H11B 107.989 no . . .
C2 C12 H12 119.473 no . . .
C18 C12 H12 119.475 no . . .
C2 C14 H14 120.902 no . . .
C8 C14 H14 120.910 no . . .
C6 C15 H15 119.332 no . . .
C20 C15 H15 119.338 no . . .
C10 C16 H16 119.744 no . . .
C17 C16 H16 119.743 no . . .
C5 C17 H17 120.834 no . . .
C16 C17 H17 120.845 no . . .
C12 C18 H18 120.092 no . . .
C13 C18 H18 120.107 no . . .
C15 C20 H20 119.430 no . . .
C25 C20 H20 119.427 no . . .
C10 C21 H21 119.637 no . . .
C23 C21 H21 119.658 no . . .
O30 C22 H22A 109.647 no . . .
O30 C22 H22B 109.645 no . . .
C24 C22 H22A 109.634 no . . .
C24 C22 H22B 109.633 no . . .
H22A C22 H22B 108.150 no . . .
C5 C23 H23 120.133 no . . .
C21 C23 H23 120.121 no . . .
O29 C24 H24A 110.482 no . . .
O29 C24 H24B 110.480 no . . .
C22 C24 H24A 110.478 no . . .
C22 C24 H24B 110.490 no . . .
H24A C24 H24B 108.662 no . . .
C7 C25 H25 120.681 no . . .
C20 C25 H25 120.679 no . . .
O19 C26 H26A 108.700 no . . .
O19 C26 H26B 108.713 no . . .
C27 C26 H26A 108.701 no . . .
C27 C26 H26B 108.707 no . . .
H26A C26 H26B 107.618 no . . .
O30 C27 H27A 109.644 no . . .
O30 C27 H27B 109.637 no . . .
C26 C27 H27A 109.629 no . . .
C26 C27 H27B 109.632 no . . .
H27A C27 H27B 108.157 no . . .
O19 C28 H28A 110.156 no . . .
O19 C28 H28B 110.157 no . . .
C11 C28 H28A 110.161 no . . .
C11 C28 H28B 110.159 no . . .
H28A C28 H28B 108.462 no . . .

loop_
_geom_bond_atom_site_label_1
_geom_bond_atom_site_label_2
_geom_bond_distance
_geom_bond_publ_flag
_geom_bond_site_symmetry_1
_geom_bond_site_symmetry_2
Au1 As1 2.3326(15) yes . .
Au1 Cl1 2.272(4) yes . .
As1 C4 1.935(13) yes . .
As1 C5 1.945(13) yes . .
As1 C13 1.948(11) yes . .
Cl31 C3 1.68(2) yes . .
Cl32 C3 1.70(3) yes . .
O9 C8 1.380(16) yes . .
O9 C11 1.463(16) yes . .
O19 C26 1.40(3) yes . .
O19 C28 1.43(2) yes . .
O29 C6 1.368(15) yes . .
O29 C24 1.45(2) yes . .
O30 C22 1.396(18) yes . .
O30 C27 1.52(3) yes . .
C2 C12 1.35(2) yes . .
C2 C14 1.42(2) yes . .
C4 C6 1.410(19) yes . .
C4 C7 1.389(18) yes . .
C5 C17 1.388(17) yes . .
C5 C23 1.35(2) yes . .
C6 C15 1.364(19) yes . .
C7 C25 1.39(2) yes . .
C8 C13 1.376(17) yes . .
C8 C14 1.382(17) yes . .
C10 C16 1.37(2) yes . .
C10 C21 1.34(2) yes . .
C11 C28 1.45(2) yes . .
C12 C18 1.37(2) yes . .
C13 C18 1.367(18) yes . .
C15 C20 1.35(2) yes . .
C16 C17 1.38(2) yes . .
C20 C25 1.39(3) yes . .
C21 C23 1.38(2) yes . .
C22 C24 1.49(2) yes . .
C26 C27 1.37(4) yes . .
C2 H2 0.930 no . .
C3 H3A 0.970 no . .
C3 H3B 0.970 no . .
C7 H7 0.930 no . .
C10 H10 0.930 no . .
C11 H11A 0.970 no . .
C11 H11B 0.970 no . .
C12 H12 0.930 no . .
C14 H14 0.930 no . .
C15 H15 0.930 no . .
C16 H16 0.930 no . .
C17 H17 0.930 no . .
C18 H18 0.930 no . .
C20 H20 0.930 no . .
C21 H21 0.930 no . .
C22 H22A 0.970 no . .
C22 H22B 0.970 no . .
C23 H23 0.930 no . .
C24 H24A 0.970 no . .
C24 H24B 0.970 no . .
C25 H25 0.930 no . .
C26 H26A 0.970 no . .
C26 H26B 0.970 no . .
C27 H27A 0.970 no . .
C27 H27B 0.970 no . .
C28 H28A 0.970 no . .
C28 H28B 0.970 no . .

loop_
_geom_contact_atom_site_label_1
_geom_contact_atom_site_label_2
_geom_contact_distance
_geom_contact_publ_flag
_geom_contact_site_symmetry_1
_geom_contact_site_symmetry_2
Au1 O9 3.311(8) no . .
Au1 O29 3.463(11) no . .
As1 O9 2.984(8) no . .
As1 O29 2.864(10) no . .
O9 O19 2.899(14) no . .
O19 O30 2.860(18) no . .
O19 C8 3.187(17) no . .
O19 C14 3.490(19) no . .
O29 O30 2.796(14) no . .
O29 C13 3.256(15) no . .
O29 C18 3.527(16) no . .
C2 C13 2.750(18) no . .
C4 C18 3.209(18) no . .
C4 C20 2.76(2) no . .
C5 C7 3.239(19) no . .
C5 C10 2.734(19) no . .
C6 C13 3.565(17) no . .
C6 C18 3.570(17) no . .
C6 C22 3.589(19) no . .
C6 C25 2.78(2) no . .
C7 C15 2.75(2) no . .
C8 C12 2.75(2) no . .
C8 C28 3.290(19) no . .
C11 C14 2.97(2) no . .
C13 C17 3.254(18) no . .
C14 C18 2.77(2) no . .
C15 C24 2.93(2) no . .
C16 C23 2.73(2) no . .
C17 C21 2.74(2) no . .
C22 C26 3.59(3) no . .
C27 C28 3.06(3) no . .
Cl1 Cl31 3.372(9) no . 4_555
Cl31 Cl1 3.372(9) no . 4_554
O9 C21 3.45(2) no . 2_556
O19 C3 3.52(3) no . .
O19 C27 3.58(3) no . 2_656
O30 C3 3.08(2) no . .
C3 O19 3.52(3) no . .
C3 O30 3.08(2) no . .
C21 O9 3.45(2) no . 2_546
C27 O19 3.58(3) no . 2_646
Au1 H22A 3.2198 no . .
Au1 H23 3.1116 no . .
Au1 H27A 3.3651 no . .
Au1 H28B 3.0105 no . .
As1 H7 3.0443 no . .
As1 H17 2.9745 no . .
As1 H18 2.9415 no . .
As1 H23 2.9035 no . .
Cl1 H27A 3.2909 no . .
Cl1 H28B 3.3023 no . .
O9 H14 2.6359 no . .
O9 H28A 3.2380 no . .
O9 H28B 2.5322 no . .
O19 H11A 2.4409 no . .
O19 H11B 3.1661 no . .
O19 H14 3.4006 no . .
O19 H27A 2.5177 no . .
O19 H27B 3.1570 no . .
O29 H15 2.6621 no . .
O29 H18 3.3776 no . .
O29 H22A 2.4974 no . .
O29 H22B 3.1982 no . .
O30 H24A 2.5451 no . .
O30 H24B 3.2025 no . .
O30 H26A 2.5114 no . .
O30 H26B 3.2138 no . .
C2 H18 3.2074 no . .
C4 H15 3.2351 no . .
C4 H18 2.7072 no . .
C4 H25 3.2522 no . .
C5 H7 2.7461 no . .
C5 H16 3.2188 no . .
C5 H21 3.1940 no . .
C6 H7 3.2543 no . .
C6 H18 3.0863 no . .
C6 H20 3.1973 no . .
C6 H24A 2.8849 no . .
C6 H24B 2.5397 no . .
C7 H18 3.3103 no . .
C7 H20 3.2288 no . .
C8 H2 3.2431 no . .
C8 H11A 2.5680 no . .
C8 H11B 3.2047 no . .
C8 H17 3.4985 no . .
C8 H18 3.2189 no . .
C8 H28B 3.5364 no . .
C10 H17 3.2299 no . .
C10 H23 3.1986 no . .
C11 H14 2.7116 no . .
C12 H14 3.2365 no . .
C13 H12 3.2076 no . .
C13 H14 3.2369 no . .
C13 H17 2.7834 no . .
C14 H11A 2.5587 no . .
C14 H12 3.2376 no . .
C15 H24A 3.1854 no . .
C15 H24B 2.6573 no . .
C15 H25 3.2216 no . .
C16 H21 3.1873 no . .
C17 H7 3.1587 no . .
C17 H10 3.2260 no . .
C17 H23 3.2170 no . .
C18 H2 3.2100 no . .
C18 H17 2.8970 no . .
C20 H7 3.2313 no . .
C21 H16 3.1836 no . .
C22 H27A 2.5975 no . .
C22 H27B 2.6287 no . .
C23 H7 3.2505 no . .
C23 H10 3.2040 no . .
C23 H17 3.2159 no . .
C24 H15 2.6659 no . .
C25 H15 3.2193 no . .
C26 H28A 2.6223 no . .
C26 H28B 2.6312 no . .
C27 H22A 2.4969 no . .
C27 H22B 2.6783 no . .
C27 H28A 3.4479 no . .
C27 H28B 2.8419 no . .
C28 H26A 3.1876 no . .
C28 H26B 2.4836 no . .
C28 H27A 2.7771 no . .
H2 H12 2.2734 no . .
H2 H14 2.3596 no . .
H7 H17 3.3881 no . .
H7 H23 3.5481 no . .
H7 H25 2.3251 no . .
H10 H16 2.2980 no . .
H10 H21 2.2660 no . .
H11A H14 2.0427 no . .
H11A H28A 2.3582 no . .
H11A H28B 2.7833 no . .
H11B H14 3.3812 no . .
H11B H28A 2.2307 no . .
H11B H28B 2.3671 no . .
H12 H18 2.2983 no . .
H15 H20 2.2613 no . .
H15 H24A 2.7557 no . .
H15 H24B 2.2548 no . .
H16 H17 2.3172 no . .
H17 H18 2.9339 no . .
H20 H25 2.3214 no . .
H21 H23 2.3072 no . .
H22A H24A 2.8220 no . .
H22A H24B 2.3697 no . .
H22A H27A 2.3122 no . .
H22A H27B 2.7707 no . .
H22B H24A 2.3791 no . .
H22B H24B 2.3069 no . .
H22B H27A 2.9933 no . .
H22B H27B 2.5404 no . .
H26A H27A 2.7183 no . .
H26A H27B 2.2280 no . .
H26A H28A 3.3809 no . .
H26A H28B 3.5428 no . .
H26B H27A 2.2381 no . .
H26B H27B 2.1699 no . .
H26B H28A 2.3396 no . .
H26B H28B 2.7293 no . .
H27A H28A 3.1871 no . .
H27A H28B 2.2767 no . .
Au1 H2 3.5476 no . 1_545
Au1 H14 3.3012 no . 1_545
Au1 H15 3.5822 no . 4_555
Cl1 H10 3.1781 no . 2_546
Cl1 H11A 3.1128 no . 1_545
Cl1 H14 2.9510 no . 1_545
Cl1 H15 3.3831 no . 4_555
Cl1 H24A 3.4414 no . 4_555
Cl1 H26A 3.0803 no . 2_646
Cl31 H11A 3.3338 no . 4_564
Cl31 H11B 3.3015 no . 4_564
Cl31 H22B 3.3617 no . 3_666
Cl31 H24A 3.1303 no . .
Cl31 H28A 3.4202 no . 4_564
Cl32 H22A 3.3669 no . 1_565
Cl32 H22B 3.1058 no . 1_565
Cl32 H22B 3.2226 no . 3_666
Cl32 H24A 3.4475 no . 3_666
Cl32 H24B 3.3730 no . 1_565
Cl32 H26A 3.4124 no . .
Cl32 H26B 3.1890 no . 2_656
Cl32 H28A 3.3854 no . 2_656
O9 H10 3.1462 no . 2_556
O9 H20 3.1288 no . 4_555
O9 H21 2.7334 no . 2_556
O19 H3A 3.1399 no . .
O19 H3B 3.0987 no . .
O19 H27A 3.5004 no . 2_656
O19 H27B 2.7843 no . 2_656
O29 H2 3.2466 no . 1_545
O30 H3A 2.2707 no . .
O30 H3B 3.1264 no . .
C2 H3B 2.8014 no . .
C3 H26A 3.1283 no . .
C4 H2 3.2193 no . 1_545
C4 H16 3.4922 no . 3_566
C5 H21 3.4258 no . 2_556
C6 H2 2.9640 no . 1_545
C6 H16 3.2739 no . 3_566
C7 H16 3.4541 no . 3_566
C7 H17 3.0222 no . 3_566
C8 H3B 3.1402 no . .
C8 H10 3.3244 no . 2_556
C8 H21 3.0251 no . 2_556
C10 H11A 3.5274 no . 2_546
C10 H11B 3.5319 no . 2_546
C10 H12 3.4724 no . 3_566
C10 H14 3.4103 no . 2_546
C10 H23 3.2193 no . 2_556
C11 H10 3.1206 no . 2_556
C11 H15 3.3418 no . 4_555
C11 H20 3.5543 no . 4_555
C11 H21 3.5395 no . 2_556
C12 H3B 3.0521 no . .
C12 H7 3.2005 no . 3_566
C13 H3B 3.3408 no . .
C13 H21 3.5618 no . 2_556
C14 H3B 2.8736 no . .
C14 H10 3.0056 no . 2_556
C14 H21 3.5196 no . 2_556
C15 H2 3.3130 no . 1_545
C15 H11B 3.2804 no . 4_554
C15 H12 3.5733 no . 1_545
C15 H16 2.9851 no . 3_566
C16 H12 3.5437 no . 3_566
C16 H18 2.8255 no . 3_566
C16 H21 3.5075 no . 2_556
C16 H23 2.9167 no . 2_556
C17 H18 3.0172 no . 3_566
C17 H21 3.0555 no . 2_556
C17 H23 3.4477 no . 2_556
C18 H3B 3.3226 no . .
C18 H7 3.3684 no . 3_566
C18 H16 3.5293 no . 3_566
C20 H11B 3.4341 no . 4_554
C20 H12 3.3446 no . 1_545
C20 H16 2.9642 no . 3_566
C21 H20 3.2296 no . 3_556
C22 H3A 3.3949 no . .
C22 H26B 3.3489 no . 2_646
C23 H16 3.5988 no . 2_546
C23 H20 3.4223 no . 4_555
C25 H7 3.5739 no . 3_556
C25 H16 3.1959 no . 3_566
C25 H17 3.0531 no . 3_566
C26 H3A 2.9678 no . .
C26 H3B 3.5956 no . .
C26 H27A 3.1891 no . 2_656
C26 H27B 3.1008 no . 2_656
C27 H3A 3.1362 no . .
C27 H26A 3.3131 no . 2_646
C27 H26B 3.3372 no . 2_646
C28 H15 3.4514 no . 4_555
C28 H27B 3.2603 no . 2_656
H2 Au1 3.5476 no . 1_565
H2 O29 3.2466 no . 1_565
H2 C4 3.2193 no . 1_565
H2 C6 2.9640 no . 1_565
H2 C15 3.3130 no . 1_565
H2 H3B 3.1633 no . .
H2 H22A 3.4047 no . 1_565
H2 H24B 3.1693 no . 1_565
H3A O19 3.1399 no . .
H3A O30 2.2707 no . .
H3A C22 3.3949 no . .
H3A C26 2.9678 no . .
H3A C27 3.1362 no . .
H3A H24A 3.1807 no . .
H3A H26A 2.4220 no . .
H3A H27B 3.5846 no . .
H3B O19 3.0987 no . .
H3B O30 3.1264 no . .
H3B C2 2.8014 no . .
H3B C8 3.1402 no . .
H3B C12 3.0521 no . .
H3B C13 3.3408 no . .
H3B C14 2.8736 no . .
H3B C18 3.3226 no . .
H3B C26 3.5956 no . .
H3B H2 3.1633 no . .
H3B H12 3.5492 no . .
H3B H14 3.2965 no . .
H3B H26A 3.2773 no . .
H7 C12 3.2005 no . 3_566
H7 C18 3.3684 no . 3_566
H7 C25 3.5739 no . 3_556
H7 H12 2.9685 no . 3_566
H7 H17 3.0612 no . 3_566
H7 H18 3.2609 no . 3_566
H7 H25 3.2730 no . 3_556
H10 Cl1 3.1781 no . 2_556
H10 O9 3.1462 no . 2_546
H10 C8 3.3244 no . 2_546
H10 C11 3.1206 no . 2_546
H10 C14 3.0056 no . 2_546
H10 H11A 2.7190 no . 2_546
H10 H11B 3.0336 no . 2_546
H10 H14 2.5623 no . 2_546
H10 H23 3.3791 no . 2_556
H11A Cl1 3.1128 no . 1_565
H11A Cl31 3.3338 no . 4_565
H11A C10 3.5274 no . 2_556
H11A H10 2.7190 no . 2_556
H11A H27B 3.1937 no . 2_656
H11B Cl31 3.3015 no . 4_565
H11B C10 3.5319 no . 2_556
H11B C15 3.2804 no . 4_555
H11B C20 3.4341 no . 4_555
H11B H10 3.0336 no . 2_556
H11B H12 3.3646 no . 4_565
H11B H15 2.7355 no . 4_555
H11B H20 3.0150 no . 4_555
H11B H21 3.4111 no . 2_556
H12 C10 3.4724 no . 3_566
H12 C15 3.5733 no . 1_565
H12 C16 3.5437 no . 3_566
H12 C20 3.3446 no . 1_565
H12 H3B 3.5492 no . .
H12 H7 2.9685 no . 3_566
H12 H11B 3.3646 no . 4_564
H12 H20 3.4747 no . 1_565
H14 Au1 3.3012 no . 1_565
H14 Cl1 2.9510 no . 1_565
H14 C10 3.4103 no . 2_556
H14 H3B 3.2965 no . .
H14 H10 2.5623 no . 2_556
H15 Au1 3.5822 no . 4_554
H15 Cl1 3.3831 no . 4_554
H15 C11 3.3418 no . 4_554
H15 C28 3.4514 no . 4_554
H15 H11B 2.7355 no . 4_554
H15 H16 3.3436 no . 3_566
H15 H28A 3.5711 no . 4_554
H15 H28B 2.9474 no . 4_554
H16 C4 3.4922 no . 3_566
H16 C6 3.2739 no . 3_566
H16 C7 3.4541 no . 3_566
H16 C15 2.9851 no . 3_566
H16 C18 3.5293 no . 3_566
H16 C20 2.9642 no . 3_566
H16 C23 3.5988 no . 2_556
H16 C25 3.1959 no . 3_566
H16 H15 3.3436 no . 3_566
H16 H18 2.6785 no . 3_566
H16 H20 3.3442 no . 3_566
H16 H23 2.8957 no . 2_556
H17 C7 3.0222 no . 3_566
H17 C25 3.0531 no . 3_566
H17 H7 3.0612 no . 3_566
H17 H18 3.0256 no . 3_566
H17 H21 3.0314 no . 2_556
H17 H25 3.1043 no . 3_566
H18 C16 2.8255 no . 3_566
H18 C17 3.0172 no . 3_566
H18 H7 3.2609 no . 3_566
H18 H16 2.6785 no . 3_566
H18 H17 3.0256 no . 3_566
H20 O9 3.1288 no . 4_554
H20 C11 3.5543 no . 4_554
H20 C21 3.2296 no . 3_556
H20 C23 3.4223 no . 4_554
H20 H11B 3.0150 no . 4_554
H20 H12 3.4747 no . 1_545
H20 H16 3.3442 no . 3_566
H20 H21 2.7741 no . 3_556
H20 H23 3.4419 no . 4_554
H21 O9 2.7334 no . 2_546
H21 C5 3.4258 no . 2_546
H21 C8 3.0251 no . 2_546
H21 C11 3.5395 no . 2_546
H21 C13 3.5618 no . 2_546
H21 C14 3.5196 no . 2_546
H21 C16 3.5075 no . 2_546
H21 C17 3.0555 no . 2_546
H21 H11B 3.4111 no . 2_546
H21 H17 3.0314 no . 2_546
H21 H20 2.7741 no . 3_556
H22A Cl32 3.3669 no . 1_545
H22A H2 3.4047 no . 1_545
H22A H26B 2.8030 no . 2_646
H22B Cl31 3.3617 no . 3_666
H22B Cl32 3.1058 no . 1_545
H22B Cl32 3.2226 no . 3_666
H22B H26B 3.0621 no . 2_646
H22B H28A 2.8274 no . 2_646
H23 C10 3.2193 no . 2_546
H23 C16 2.9167 no . 2_546
H23 C17 3.4477 no . 2_546
H23 H10 3.3791 no . 2_546
H23 H16 2.8957 no . 2_546
H23 H20 3.4419 no . 4_555
H23 H25 3.2906 no . 3_556
H24A Cl1 3.4414 no . 4_554
H24A Cl31 3.1303 no . .
H24A Cl32 3.4475 no . 3_666
H24A H3A 3.1807 no . .
H24B Cl32 3.3730 no . 1_545
H24B H2 3.1693 no . 1_545
H24B H28A 3.4753 no . 4_554
H25 H7 3.2730 no . 3_556
H25 H17 3.1043 no . 3_566
H25 H23 3.2906 no . 3_556
H26A Cl1 3.0803 no . 2_656
H26A Cl32 3.4124 no . .
H26A C3 3.1283 no . .
H26A C27 3.3131 no . 2_656
H26A H3A 2.4220 no . .
H26A H3B 3.2773 no . .
H26A H27A 2.7186 no . 2_656
H26A H27B 2.9998 no . 2_656
H26B Cl32 3.1890 no . 2_646
H26B C22 3.3489 no . 2_656
H26B C27 3.3372 no . 2_656
H26B H22A 2.8030 no . 2_656
H26B H22B 3.0621 no . 2_656
H26B H27A 2.9497 no . 2_656
H26B H27B 2.9097 no . 2_656
H27A O19 3.5004 no . 2_646
H27A C26 3.1891 no . 2_646
H27A H26A 2.7186 no . 2_646
H27A H26B 2.9497 no . 2_646
H27B O19 2.7843 no . 2_646
H27B C26 3.1008 no . 2_646
H27B C28 3.2603 no . 2_646
H27B H3A 3.5846 no . .
H27B H11A 3.1937 no . 2_646
H27B H26A 2.9998 no . 2_646
H27B H26B 2.9097 no . 2_646
H27B H28A 2.9125 no . 2_646
H28A Cl31 3.4202 no . 4_565
H28A Cl32 3.3854 no . 2_646
H28A H15 3.5711 no . 4_555
H28A H22B 2.8274 no . 2_656
H28A H24B 3.4753 no . 4_555
H28A H27B 2.9125 no . 2_656
H28B H15 2.9474 no . 4_555

loop_
_geom_torsion_atom_site_label_1
_geom_torsion_atom_site_label_2
_geom_torsion_atom_site_label_3
_geom_torsion_atom_site_label_4
_geom_torsion
_geom_torsion_publ_flag
_geom_torsion_site_symmetry_1
_geom_torsion_site_symmetry_2
_geom_torsion_site_symmetry_3
_geom_torsion_site_symmetry_4
Au1 As1 C4 C6 -60.9(9) no . . . .
Au1 As1 C4 C7 117.3(8) no . . . .
Au1 As1 C5 C17 151.7(7) no . . . .
Au1 As1 C5 C23 -25.7(9) no . . . .
Au1 As1 C13 C8 -36.3(10) no . . . .
Au1 As1 C13 C18 148.6(6) no . . . .
C4 As1 C5 C17 -86.1(9) no . . . .
C4 As1 C5 C23 96.5(9) no . . . .
C5 As1 C4 C6 178.7(8) no . . . .
C5 As1 C4 C7 -3.1(10) no . . . .
C4 As1 C13 C8 -164.0(8) no . . . .
C4 As1 C13 C18 20.9(10) no . . . .
C13 As1 C4 C6 70.1(9) no . . . .
C13 As1 C4 C7 -111.7(9) no . . . .
C5 As1 C13 C8 88.6(8) no . . . .
C5 As1 C13 C18 -86.5(9) no . . . .
C13 As1 C5 C17 21.9(9) no . . . .
C13 As1 C5 C23 -155.5(8) no . . . .
C8 O9 C11 C28 -94.4(12) no . . . .
C11 O9 C8 C13 155.3(10) no . . . .
C11 O9 C8 C14 -29.9(17) no . . . .
C26 O19 C28 C11 179.3(13) no . . . .
C28 O19 C26 C27 80(2) no . . . .
C6 O29 C24 C22 -150.0(10) no . . . .
C24 O29 C6 C4 164.5(11) no . . . .
C24 O29 C6 C15 -14.4(18) no . . . .
C22 O30 C27 C26 -177.7(13) no . . . .
C27 O30 C22 C24 167.8(13) no . . . .
C12 C2 C14 C8 2(3) no . . . .
C14 C2 C12 C18 -2(3) no . . . .
As1 C4 C6 O29 0.5(13) no . . . .
As1 C4 C6 C15 179.5(7) no . . . .
As1 C4 C7 C25 -178.8(7) no . . . .
C6 C4 C7 C25 -0.6(17) no . . . .
C7 C4 C6 O29 -177.8(10) no . . . .
C7 C4 C6 C15 1.2(17) no . . . .
As1 C5 C17 C16 -179.2(7) no . . . .
As1 C5 C23 C21 -179.3(8) no . . . .
C17 C5 C23 C21 3(2) no . . . .
C23 C5 C17 C16 -1.9(18) no . . . .
O29 C6 C15 C20 176.6(10) no . . . .
C4 C6 C15 C20 -2.2(19) no . . . .
C4 C7 C25 C20 1(2) no . . . .
O9 C8 C13 As1 -1.8(16) no . . . .
O9 C8 C13 C18 173.3(10) no . . . .
O9 C8 C14 C2 -175.2(11) no . . . .
C13 C8 C14 C2 -1(2) no . . . .
C14 C8 C13 As1 -176.7(11) no . . . .
C14 C8 C13 C18 -2(2) no . . . .
C16 C10 C21 C23 2(2) no . . . .
C21 C10 C16 C17 -1(2) no . . . .
O9 C11 C28 O19 71.6(14) no . . . .
C2 C12 C18 C13 -1(3) no . . . .
As1 C13 C18 C12 177.4(8) no . . . .
C8 C13 C18 C12 2.3(19) no . . . .
C6 C15 C20 C25 3(2) no . . . .
C10 C16 C17 C5 1(2) no . . . .
C15 C20 C25 C7 -2(2) no . . . .
C10 C21 C23 C5 -4(3) no . . . .
O30 C22 C24 O29 -66.0(16) no . . . .
O19 C26 C27 O30 64(2) no . . . .
